data_4032657
loop_
_publ_author_name
'Yan, Qiao'
'Bolte, Benoit'
'Bai, Yuhua'
'Banwell, Martin G.'
'Willis, Anthony C.'
'Carr, Paul D.'

_publ_section_title
;
 Studies on the Photochemical Rearrangements of Enantiomerically Pure,
 Polysubstituted, and Variously Annulated Bicyclo[2.2.2]octenones.
;
_journal_issue 15
_journal_name_full 'The Journal of organic chemistry'
_journal_page_first 8008
_journal_page_last 8022
_journal_paper_doi 10.1021/acs.joc.7b01243
_journal_volume 82
_journal_year 2017
_chemical_absolute_configuration ad
_chemical_compound_source local
_chemical_formula_moiety 'C9 H12 O3'
_chemical_formula_sum 'C9 H12 O3'
_chemical_formula_weight 168.19
_space_group_IT_number 19
_symmetry_cell_setting orthorhombic
_symmetry_space_group_name_Hall 'P 2ac 2ab'
_symmetry_space_group_name_H-M 'P 21 21 21'
_atom_sites_solution_hydrogens difmap
_atom_sites_solution_primary direct
_audit_creation_date 16-04-01
_audit_creation_method CRYSTALS_ver_14.40
_audit_update_record
;
2016-02-08 - Report on C9 H12 O3 
             by Anthony C. Willis
             for   Qiao Yan and Martin Banwell

2016-02-08 - details of refinement in _refine_special_details below

2016-02-08 - passes checkcif tests with minor warnings  
;
_cell_angle_alpha 90
_cell_angle_beta 90
_cell_angle_gamma 90
_cell_formula_units_Z 4
_cell_length_a 7.3238(1)
_cell_length_b 7.5553(1)
_cell_length_c 14.5389(2)
_cell_measurement_reflns_used 8911
_cell_measurement_temperature 150
_cell_measurement_theta_max 72
_cell_measurement_theta_min 6
_cell_volume 804.488(19)
_computing_cell_refinement 'CrysAlisPro (Agilent Technologies, 2015)'
_computing_data_collection
;
CrysAlisPro, Agilent Technologies,
Version 1.171.37.35h (release 09-02-2015 CrysAlis171 .NET)
(compiled Feb 9 2015,16:26:32)
;
_computing_data_reduction 'CrysAlisPro (Agilent Technologies, 2015)'
_computing_molecular_graphics 'PLATON (Spek, 2008)'
_computing_publication_material 'CRYSTALS (Betteridge et al., 2003)'
_computing_structure_refinement 'CRYSTALS (Betteridge et al., 2003)'
_computing_structure_solution 'SIR92 (Altomare et al., 1994)'
_diffrn_ambient_temperature 150
_diffrn_measured_fraction_theta_full 1.000
_diffrn_measured_fraction_theta_max 1.000
_diffrn_measurement_device Area
_diffrn_measurement_device_type 'SuperNova, Dual, Cu at zero, EosS2'
_diffrn_measurement_method \w
_diffrn_radiation_monochromator mirror
_diffrn_radiation_source 'Supernova (Cu) X-ray Source'
_diffrn_radiation_type 'Cu K\a'
_diffrn_radiation_wavelength 1.54184
_diffrn_reflns_av_R_equivalents 0.029
_diffrn_reflns_limit_h_max 9
_diffrn_reflns_limit_h_min -8
_diffrn_reflns_limit_k_max 5
_diffrn_reflns_limit_k_min -9
_diffrn_reflns_limit_l_max 17
_diffrn_reflns_limit_l_min -17
_diffrn_reflns_number 12727
_diffrn_reflns_theta_full 72.334
_diffrn_reflns_theta_max 72.334
_diffrn_reflns_theta_min 6.088
_diffrn_standards_number 0
_exptl_absorpt_coefficient_mu 0.860
_exptl_absorpt_correction_T_max 0.97
_exptl_absorpt_correction_T_min 0.81
_exptl_absorpt_correction_type multi-scan
_exptl_absorpt_process_details
;
CrysAlisPro, Agilent Technologies,
Version 1.171.37.35h (release 09-02-2015 CrysAlis171 .NET)
(compiled Feb 9 2015,16:26:32)
Empirical absorption correction using spherical harmonics,
 implemented in SCALE3 ABSPACK scaling algorithm.
;
_exptl_crystal_colour colourless
_exptl_crystal_density_diffrn 1.389
_exptl_crystal_density_method 'not measured'
_exptl_crystal_description plate
_exptl_crystal_F_000 360
_exptl_crystal_size_max 0.275
_exptl_crystal_size_mid 0.175
_exptl_crystal_size_min 0.035
_refine_diff_density_max 0.16
_refine_diff_density_min -0.12
_refine_ls_abs_structure_details 'Flack (1983), 640 Friedel-pairs'
_refine_ls_abs_structure_Flack 0.04(15)
_refine_ls_extinction_coef 16(2)
_refine_ls_extinction_method 'Larson (1970), Equation 22'
_refine_ls_goodness_of_fit_ref 0.9982
_refine_ls_hydrogen_treatment mixed
_refine_ls_matrix_type full
_refine_ls_number_parameters 117
_refine_ls_number_reflns 1585
_refine_ls_number_restraints 0
_refine_ls_R_factor_all 0.0229
_refine_ls_R_factor_gt 0.0226
_refine_ls_shift/su_max 0.0024662
_refine_ls_shift/su_mean 0.0001405
_refine_ls_structure_factor_coef Fsqd
_refine_ls_weighting_details
;
 Method= Modified Sheldrick 
 w=1/[\s^2^(F^2^) + ( 0.03P)^2^ + 0.19P] 
 ,where P=(max(Fo^2^,0) + 2Fc^2^)/3 
;
_refine_ls_weighting_scheme calc
_refine_ls_wR_factor_all 0.0568
_refine_ls_wR_factor_gt 0.0565
_refine_ls_wR_factor_ref 0.0568
_reflns_limit_h_max 9
_reflns_limit_h_min -8
_reflns_limit_k_max 9
_reflns_limit_k_min 0
_reflns_limit_l_max 17
_reflns_limit_l_min 0
_reflns_number_gt 1569
_reflns_number_total 1585
_reflns_threshold_expression I>2.0\s(I)
_oxford_diffrn_Wilson_B_factor 1.91
_oxford_diffrn_Wilson_scale 0.01
_oxford_refine_ls_r_factor_ref 0.0229
_oxford_refine_ls_scale 10.6(4)
_oxford_reflns_number_all 1585
_oxford_reflns_threshold_expression_ref I>-10.0\s(I)
_oxford_structure_analysis_title 'Z:\ban1621SN\Tony_ban1621SN_data At 10:25 on'
_cod_data_source_file jo7b01243_si_002.cif
_cod_data_source_block ban1621SN_compound_8
_cod_depositor_comments 'Adding full bibliography for 4032648--4032665.cif.'
_cod_original_sg_symbol_H-M 'P 21 21 21 '
_cod_database_code 4032657

loop_
_symmetry_equiv_pos_as_xyz
x,y,z
x+1/2,-y+1/2,-z
-x,y+1/2,-z+1/2
-x+1/2,-y,z+1/2

loop_
_atom_site_label
_atom_site_type_symbol
_atom_site_fract_x
_atom_site_fract_y
_atom_site_fract_z
_atom_site_U_iso_or_equiv
_atom_site_occupancy
_atom_site_adp_type
_atom_site_refinement_flags_posn
O1 O 0.55935(10) 0.33447(10) 0.33134(5) 0.0193 1.0000 Uani .
O2 O 0.28904(12) 0.72830(10) 0.33204(6) 0.0205 1.0000 Uani .
O3 O 0.32457(13) 0.01079(11) 0.44684(6) 0.0258 1.0000 Uani .
C1 C 0.23942(14) 0.34822(14) 0.27311(7) 0.0160 1.0000 Uani .
C2 C 0.41644(14) 0.44530(14) 0.29876(7) 0.0155 1.0000 Uani .
C3 C 0.35692(15) 0.57151(13) 0.37585(7) 0.0158 1.0000 Uani .
C4 C 0.20181(15) 0.47343(13) 0.42485(7) 0.0164 1.0000 Uani .
C5 C 0.27739(15) 0.32066(14) 0.48346(7) 0.0171 1.0000 Uani .
C6 C 0.27306(15) 0.15778(14) 0.42307(7) 0.0179 1.0000 Uani .
C7 C 0.17424(15) 0.19806(13) 0.33685(7) 0.0177 1.0000 Uani .
C8 C 0.09733(14) 0.38549(13) 0.34451(7) 0.0165 1.0000 Uani .
C9 C 0.19342(17) 0.32517(16) 0.17236(7) 0.0225 1.0000 Uani .
H1 H 0.612(2) 0.295(2) 0.2828(12) 0.0306 1.0000 Uiso .
H2 H 0.291(2) 0.811(2) 0.3719(11) 0.0324 1.0000 Uiso .
H21 H 0.4621 0.5122 0.2454 0.0181 1.0000 Uiso R
H31 H 0.4600 0.5993 0.4197 0.0196 1.0000 Uiso R
H41 H 0.1233 0.5509 0.4628 0.0204 1.0000 Uiso R
H51 H 0.4014 0.3429 0.5080 0.0219 1.0000 Uiso R
H52 H 0.1977 0.2988 0.5354 0.0211 1.0000 Uiso R
H71 H 0.1046 0.1029 0.3095 0.0219 1.0000 Uiso R
H81 H -0.0305 0.4109 0.3309 0.0212 1.0000 Uiso R
H91 H 0.0697 0.2807 0.1659 0.0332 1.0000 Uiso R
H92 H 0.1986 0.4394 0.1432 0.0329 1.0000 Uiso R
H93 H 0.2814 0.2428 0.1437 0.0360 1.0000 Uiso R

loop_
_atom_site_aniso_label
_atom_site_aniso_U_11
_atom_site_aniso_U_22
_atom_site_aniso_U_33
_atom_site_aniso_U_23
_atom_site_aniso_U_13
_atom_site_aniso_U_12
O1 0.0183(4) 0.0206(4) 0.0188(4) -0.0023(3) 0.0002(3) 0.0055(3)
O2 0.0293(4) 0.0105(3) 0.0217(4) 0.0012(3) 0.0044(3) 0.0007(3)
O3 0.0380(5) 0.0145(4) 0.0249(4) 0.0017(3) -0.0051(4) 0.0033(3)
C1 0.0184(5) 0.0137(5) 0.0158(5) 0.0012(4) -0.0002(4) 0.0009(4)
C2 0.0175(5) 0.0130(5) 0.0159(5) 0.0004(4) 0.0021(4) 0.0011(4)
C3 0.0188(5) 0.0109(5) 0.0179(5) 0.0004(4) 0.0019(4) -0.0004(4)
C4 0.0194(5) 0.0132(5) 0.0166(5) -0.0011(4) 0.0033(4) 0.0006(4)
C5 0.0209(5) 0.0152(5) 0.0151(5) 0.0008(4) 0.0008(4) -0.0010(4)
C6 0.0200(5) 0.0154(5) 0.0183(5) 0.0017(4) 0.0009(4) -0.0010(4)
C7 0.0209(5) 0.0131(5) 0.0191(5) 0.0000(4) -0.0019(4) -0.0028(4)
C8 0.0155(5) 0.0149(5) 0.0192(5) 0.0021(4) 0.0004(4) 0.0003(4)
C9 0.0245(6) 0.0262(6) 0.0169(5) 0.0001(5) -0.0027(4) 0.0021(5)

loop_
_atom_type_symbol
_atom_type_scat_dispersion_real
_atom_type_scat_dispersion_imag
_atom_type_scat_Cromer_Mann_a1
_atom_type_scat_Cromer_Mann_b1
_atom_type_scat_Cromer_Mann_a2
_atom_type_scat_Cromer_Mann_b2
_atom_type_scat_Cromer_Mann_a3
_atom_type_scat_Cromer_Mann_b3
_atom_type_scat_Cromer_Mann_a4
_atom_type_scat_Cromer_Mann_b4
_atom_type_scat_Cromer_Mann_c
_atom_type_scat_source
C 0.0181 0.0091 2.3100 20.8439 1.0200 10.2075 1.5886 0.5687 0.8650 51.6512 0.2156 'International Tables Vol C 4.2.6.8 and 6.1.1.4'
H 0.0000 0.0000 0.4930 10.5109 0.3229 26.1257 0.1402 3.1424 0.0408 57.7998 0.0030 'International Tables Vol C 4.2.6.8 and 6.1.1.4'
O 0.0492 0.0322 3.0485 13.2771 2.2868 5.7011 1.5463 0.3239 0.8670 32.9089 0.2508 'International Tables Vol C 4.2.6.8 and 6.1.1.4'

loop_
_geom_angle_atom_site_label_1
_geom_angle_atom_site_label_2
_geom_angle_atom_site_label_3
_geom_angle
_geom_angle_publ_flag
C2 O1 H1 105.2(10) no
C3 O2 H2 107.4(10) no
C2 C1 C7 117.86(9) yes
C2 C1 C8 109.19(8) yes
C7 C1 C8 60.39(7) yes
C2 C1 C9 118.56(9) yes
C7 C1 C9 115.38(9) yes
C8 C1 C9 122.57(9) yes
C1 C2 O1 114.91(8) yes
C1 C2 C3 103.55(8) yes
O1 C2 C3 109.38(8) yes
C1 C2 H21 109.9 no
O1 C2 H21 108.4 no
C3 C2 H21 110.6 no
C2 C3 O2 106.70(8) yes
C2 C3 C4 104.46(8) yes
O2 C3 C4 110.43(9) yes
C2 C3 H31 112.2 no
O2 C3 H31 111.6 no
C4 C3 H31 111.2 no
C3 C4 C5 110.72(9) yes
C3 C4 C8 102.91(8) yes
C5 C4 C8 105.92(8) yes
C3 C4 H41 113.9 no
C5 C4 H41 110.1 no
C8 C4 H41 112.8 no
C4 C5 C6 106.35(8) yes
C4 C5 H51 113.7 no
C6 C5 H51 111.5 no
C4 C5 H52 110.1 no
C6 C5 H52 107.6 no
H51 C5 H52 107.5 no
C5 C6 O3 124.65(10) yes
C5 C6 C7 109.57(9) yes
O3 C6 C7 125.26(10) yes
C1 C7 C6 120.64(9) yes
C1 C7 C8 58.37(6) yes
C6 C7 C8 108.02(9) yes
C1 C7 H71 117.6 no
C6 C7 H71 117.0 no
C8 C7 H71 121.6 no
C4 C8 C7 105.71(8) yes
C4 C8 C1 105.11(8) yes
C7 C8 C1 61.23(7) yes
C4 C8 H81 122.9 no
C7 C8 H81 121.4 no
C1 C8 H81 124.3 no
C1 C9 H91 110.0 no
C1 C9 H92 108.4 no
H91 C9 H92 107.7 no
C1 C9 H93 109.6 no
H91 C9 H93 110.5 no
H92 C9 H93 110.6 no

loop_
_geom_bond_atom_site_label_1
_geom_bond_atom_site_label_2
_geom_bond_distance
_geom_bond_publ_flag
O1 C2 1.4216(12) yes
O1 H1 0.858(17) no
O2 C3 1.4340(13) yes
O2 H2 0.853(17) no
O3 C6 1.2228(14) yes
C1 C2 1.5356(14) yes
C1 C7 1.5406(14) yes
C1 C8 1.4965(14) yes
C1 C9 1.5132(14) yes
C2 C3 1.5347(14) yes
C2 H21 0.984 no
C3 C4 1.5321(14) yes
C3 H31 1.011 no
C4 C5 1.5377(14) yes
C4 C8 1.5464(14) yes
C4 H41 0.989 no
C5 C6 1.5121(14) yes
C5 H51 0.990 no
C5 H52 0.969 no
C6 C7 1.4791(14) yes
C7 C8 1.5281(14) yes
C7 H71 0.967 no
C8 H81 0.976 no
C9 H91 0.971 no
C9 H92 0.962 no
C9 H93 0.988 no

loop_
_geom_contact_atom_site_label_1
_geom_contact_atom_site_label_2
_geom_contact_distance
_geom_contact_site_symmetry_2
_geom_contact_publ_flag
O1 C5 3.0276(13) . no
O1 C6 2.8208(13) . no
O1 O2 2.7420(11) 3_645 no
O1 C5 3.3427(13) 2_556 no
O2 O3 2.7219(12) 1_565 no
O2 C2 3.3101(13) 3_655 no
O3 C4 3.3358(14) 2_556 no

loop_
_geom_hbond_atom_site_label_D
_geom_hbond_atom_site_label_H
_geom_hbond_atom_site_label_A
_geom_hbond_site_symmetry_A
_geom_hbond_angle_DHA
_geom_hbond_distance_DH
_geom_hbond_distance_HA
_geom_hbond_distance_DA
_geom_hbond_publ_flag
O1 H1 O2 3_645 173.0(15) 0.858(17) 1.888(17) 2.7420(15) yes
O2 H2 O3 1_565 170.3(15) 0.853(17) 1.878(17) 2.7219(15) yes

loop_
_geom_torsion_atom_site_label_1
_geom_torsion_atom_site_label_2
_geom_torsion_atom_site_label_3
_geom_torsion_atom_site_label_4
_geom_torsion
_geom_torsion_publ_flag
C7 C1 C2 O1 41.26(12) no
C7 C1 C2 C3 -77.96(11) no
C8 C1 C2 O1 107.19(10) no
C8 C1 C2 C3 -12.03(11) no
C9 C1 C2 O1 -105.83(11) no
C9 C1 C2 C3 134.95(10) no
C2 C1 C7 C6 4.03(14) no
C2 C1 C7 C8 97.32(10) no
C8 C1 C7 C6 -93.29(10) no
C9 C1 C7 C6 152.15(10) no
C9 C1 C7 C8 -114.57(10) no
C2 C1 C8 C4 -11.90(11) no
C2 C1 C8 C7 -111.79(9) no
C7 C1 C8 C4 99.89(9) no
C9 C1 C8 C4 -157.29(10) no
C9 C1 C8 C7 102.82(11) no
O1 C2 C3 O2 151.56(8) no
O1 C2 C3 C4 -91.46(9) no
C1 C2 C3 O2 -85.48(9) no
C1 C2 C3 C4 31.50(10) no
O2 C3 C4 C5 -171.80(8) no
O2 C3 C4 C8 75.41(10) no
C2 C3 C4 C5 73.83(10) no
C2 C3 C4 C8 -38.97(10) no
C3 C4 C5 C6 -92.53(10) no
C8 C4 C5 C6 18.35(11) no
C3 C4 C8 C1 31.14(10) no
C3 C4 C8 C7 94.92(9) no
C5 C4 C8 C1 -85.14(10) no
C5 C4 C8 C7 -21.36(11) no
C4 C5 C6 O3 179.49(11) no
C4 C5 C6 C7 -8.38(12) no
O3 C6 C7 C1 -129.72(12) no
O3 C6 C7 C8 166.91(11) no
C5 C6 C7 C1 58.20(12) no
C5 C6 C7 C8 -5.17(12) no
C1 C7 C8 C4 -98.89(9) no
C6 C7 C8 C1 115.41(10) no
C6 C7 C8 C4 16.53(11) no
